data_7023212
loop_
_publ_author_name
'Yang, Ting-Hai'
'Silva, Ana Rosa'
'Shi, Fa-Nian'

_publ_section_title
;
 Six new 3d-4f heterometallic coordination polymers constructed from
 pyrazole-bridged Cu(II)Ln(III) dinuclear units.
;
_journal_issue 38
_journal_name_full 'Dalton transactions (Cambridge, England : 2003)'
_journal_page_first 13997
_journal_page_last 14005
_journal_paper_doi 10.1039/c3dt51015h
_journal_volume 42
_journal_year 2013
_chemical_formula_moiety 'C30 H22 Cu3 Eu4 N12 O32'
_chemical_formula_sum 'C30 H22 Cu3 Eu4 N12 O32'
_chemical_formula_weight 1861.06
_chemical_name_systematic
; 
 ? 
;
_space_group_IT_number 2
_symmetry_cell_setting triclinic
_symmetry_space_group_name_Hall '-P 1'
_symmetry_space_group_name_H-M 'P -1'
_atom_sites_solution_hydrogens geom
_atom_sites_solution_primary direct
_atom_sites_solution_secondary difmap
_audit_creation_method SHELXL-97
_cell_angle_alpha 66.266(3)
_cell_angle_beta 84.632(4)
_cell_angle_gamma 81.115(4)
_cell_formula_units_Z 2
_cell_length_a 6.9914(5)
_cell_length_b 17.1874(10)
_cell_length_c 19.9307(13)
_cell_measurement_reflns_used 2528
_cell_measurement_temperature 150(2)
_cell_measurement_theta_max 25.77
_cell_measurement_theta_min 2.95
_cell_volume 2164.8(3)
_computing_cell_refinement 'Bruker SMART'
_computing_data_collection 'Bruker SMART'
_computing_data_reduction 'Bruker SAINT'
_computing_molecular_graphics 'Bruker SHELXTL'
_computing_publication_material 'Bruker SHELXTL'
_computing_structure_refinement 'SHELXL-97 (Sheldrick, 1997)'
_computing_structure_solution 'SHELXS-97 (Sheldrick, 1990)'
_diffrn_ambient_temperature 150(2)
_diffrn_measured_fraction_theta_full 0.992
_diffrn_measured_fraction_theta_max 0.992
_diffrn_measurement_device_type 'CCD area detector'
_diffrn_measurement_method 'phi and omega scans'
_diffrn_radiation_monochromator graphite
_diffrn_radiation_source 'fine-focus sealed tube'
_diffrn_radiation_type MoK\a
_diffrn_radiation_wavelength 0.71073
_diffrn_reflns_av_R_equivalents 0.1350
_diffrn_reflns_av_unetI/netI 0.1609
_diffrn_reflns_limit_h_max 9
_diffrn_reflns_limit_h_min -9
_diffrn_reflns_limit_k_max 24
_diffrn_reflns_limit_k_min -24
_diffrn_reflns_limit_l_max 28
_diffrn_reflns_limit_l_min -28
_diffrn_reflns_number 46814
_diffrn_reflns_theta_full 30.03
_diffrn_reflns_theta_max 30.03
_diffrn_reflns_theta_min 3.62
_exptl_absorpt_coefficient_mu 7.278
_exptl_absorpt_correction_T_max 0.8681
_exptl_absorpt_correction_T_min 0.7595
_exptl_absorpt_correction_type multi-scan
_exptl_absorpt_process_details Sadabs
_exptl_crystal_colour blue
_exptl_crystal_density_diffrn 2.855
_exptl_crystal_density_method 'not measured'
_exptl_crystal_description block
_exptl_crystal_F_000 1762
_exptl_crystal_size_max 0.04
_exptl_crystal_size_mid 0.03
_exptl_crystal_size_min 0.02
_refine_diff_density_max 1.895
_refine_diff_density_min -1.774
_refine_diff_density_rms 0.407
_refine_ls_extinction_method none
_refine_ls_goodness_of_fit_ref 0.972
_refine_ls_hydrogen_treatment constr
_refine_ls_matrix_type full
_refine_ls_number_parameters 730
_refine_ls_number_reflns 12551
_refine_ls_number_restraints 252
_refine_ls_restrained_S_all 0.965
_refine_ls_R_factor_all 0.1249
_refine_ls_R_factor_gt 0.0576
_refine_ls_shift/su_max 0.001
_refine_ls_shift/su_mean 0.000
_refine_ls_structure_factor_coef Fsqd
_refine_ls_weighting_details 'calc w=1/[\s^2^(Fo^2^)+(0.0081P)^2^+0.0000P] where P=(Fo^2^+2Fc^2^)/3'
_refine_ls_weighting_scheme calc
_refine_ls_wR_factor_gt 0.0841
_refine_ls_wR_factor_ref 0.1048
_reflns_number_gt 7367
_reflns_number_total 12551
_reflns_threshold_expression >2sigma(I)
_cod_data_source_file c3dt51015h.txt
_cod_data_source_block 5
_cod_depositor_comments
;
The following automatic conversions were performed:

'_symmetry_cell_setting' value 'Triclinic' changed to 'triclinic'
according to /home/saulius/struct/CIF-dictionaries/cif_core.dic
dictionary named 'cif_core.dic' version 2.4.2 from 2011-04-26.

Automatic conversion script
Id: cif_fix_values 1891 2012-01-12 08:04:46Z andrius 
;
_cod_original_cell_volume 2164.8(2)
_cod_original_sg_symbol_Hall -P1
_cod_original_sg_symbol_H-M P-1
_cod_database_code 7023212

loop_
_symmetry_equiv_pos_as_xyz
'x, y, z'
'-x, -y, -z'

loop_
_atom_site_label
_atom_site_type_symbol
_atom_site_fract_x
_atom_site_fract_y
_atom_site_fract_z
_atom_site_U_iso_or_equiv
_atom_site_adp_type
_atom_site_occupancy
_atom_site_symmetry_multiplicity
_atom_site_calc_flag
_atom_site_refinement_flags
Eu1 Eu 0.75835(8) 0.10226(3) 0.29890(2) 0.00653(11) Uani 1 1 d .
Eu2 Eu 0.18735(8) 0.44625(3) 0.11088(2) 0.00577(11) Uani 1 1 d .
Eu3 Eu 0.41476(8) 0.21301(3) 0.09135(2) 0.00653(11) Uani 1 1 d .
Eu4 Eu 0.40617(8) 0.27175(3) -0.39791(3) 0.00848(11) Uani 1 1 d .
Cu1 Cu 0.75335(19) 0.15589(7) 0.50785(6) 0.0092(3) Uani 1 1 d .
Cu2 Cu 0.15790(19) 0.54582(7) 0.29130(6) 0.0088(3) Uani 1 1 d .
Cu3 Cu 0.55330(19) 0.12638(7) -0.09579(6) 0.0093(3) Uani 1 1 d .
C1 C 0.8439(14) -0.0032(5) 0.6185(5) 0.0049(18) Uani 1 1 d U
C2 C 0.7894(14) -0.0197(5) 0.5556(5) 0.007(2) Uani 1 1 d .
C3 C 0.7640(15) -0.0902(6) 0.5401(5) 0.011(2) Uani 1 1 d .
H3 H 0.7789 -0.1492 0.5718 0.013 Uiso 1 1 calc R
C4 C 0.7125(15) -0.0530(6) 0.4682(5) 0.012(2) Uani 1 1 d .
C5 C 0.6500(14) -0.0866(6) 0.4168(5) 0.008(2) Uani 1 1 d .
C6 C 0.7671(14) 0.3288(6) 0.4622(5) 0.0088(19) Uani 1 1 d U
C7 C 0.7943(14) 0.3109(5) 0.3956(5) 0.0053(18) Uani 1 1 d U
C8 C 0.8347(13) 0.3555(5) 0.3209(4) 0.0044(18) Uani 1 1 d .
H8 H 0.8527 0.4142 0.2959 0.005 Uiso 1 1 calc R
C9 C 0.8423(15) 0.2940(5) 0.2917(5) 0.009(2) Uani 1 1 d .
C10 C 0.8892(15) 0.2976(6) 0.2170(5) 0.011(2) Uani 1 1 d U
C11 C 0.2959(15) 0.4085(6) 0.4157(5) 0.010(2) Uani 1 1 d U
C12 C 0.2975(15) 0.3748(6) 0.3589(5) 0.011(2) Uani 1 1 d U
C13 C 0.3571(15) 0.2964(6) 0.3552(5) 0.012(2) Uani 1 1 d .
H13 H 0.4065 0.2443 0.3932 0.014 Uiso 1 1 calc R
C14 C 0.3284(14) 0.3113(5) 0.2834(5) 0.009(2) Uani 1 1 d U
C15 C 0.3738(14) 0.2540(6) 0.2447(5) 0.009(2) Uani 1 1 d .
C16 C 0.0982(14) 0.7234(5) 0.2227(5) 0.0072(19) Uani 1 1 d U
C17 C 0.1342(14) 0.6926(6) 0.1627(5) 0.0089(19) Uani 1 1 d U
C18 C 0.1671(13) 0.7258(5) 0.0869(5) 0.0042(17) Uani 1 1 d U
H18 H 0.1636 0.7843 0.0544 0.005 Uiso 1 1 calc R
C19 C 0.2061(14) 0.6540(5) 0.0695(5) 0.008(2) Uani 1 1 d .
C20 C 0.2729(15) 0.6446(6) 0.0017(5) 0.011(2) Uani 1 1 d .
C21 C 0.7657(14) 0.0585(6) 0.1752(5) 0.0068(19) Uani 1 1 d U
C22 C 0.7400(15) 0.0390(6) 0.1115(5) 0.008(2) Uani 1 1 d .
C23 C 0.8189(14) -0.0269(5) 0.0892(5) 0.0065(18) Uani 1 1 d U
H23 H 0.9007 -0.0779 0.1157 0.008 Uiso 1 1 calc R
C24 C 0.7504(14) -0.0006(5) 0.0200(5) 0.007(2) Uani 1 1 d .
C25 C 0.7715(14) -0.0339(6) -0.0390(5) 0.0072(19) Uani 1 1 d U
C26 C 0.2156(14) 0.4008(5) -0.0371(5) 0.0036(17) Uani 1 1 d U
C27 C 0.2883(14) 0.3484(6) -0.0804(5) 0.0078(19) Uani 1 1 d U
C28 C 0.2819(14) 0.3680(6) -0.1555(5) 0.0084(19) Uani 1 1 d U
H28 H 0.2339 0.4206 -0.1933 0.010 Uiso 1 1 calc R
C29 C 0.3638(14) 0.2911(6) -0.1610(5) 0.009(2) Uani 1 1 d .
C30 C 0.4095(14) 0.2604(5) -0.2206(5) 0.009(2) Uani 1 1 d U
N1 N 0.7632(11) 0.0511(4) 0.4942(4) 0.0045(15) Uani 1 1 d U
N2 N 0.7177(12) 0.0326(4) 0.4391(4) 0.0086(17) Uani 1 1 d U
N3 N 0.7794(12) 0.2288(5) 0.4075(4) 0.0108(18) Uani 1 1 d U
N4 N 0.8055(11) 0.2164(4) 0.3453(4) 0.0041(15) Uani 1 1 d U
N5 N 0.2403(12) 0.4327(5) 0.2927(4) 0.0079(16) Uani 1 1 d U
N6 N 0.2593(12) 0.3949(4) 0.2448(4) 0.0073(17) Uani 1 1 d U
N7 N 0.1574(12) 0.6045(5) 0.1876(4) 0.0091(17) Uani 1 1 d .
N8 N 0.2008(12) 0.5813(4) 0.1304(4) 0.0080(17) Uani 1 1 d U
N9 N 0.6306(12) 0.1013(4) 0.0574(4) 0.0093(17) Uani 1 1 d U
N10 N 0.6392(12) 0.0754(5) 0.0017(4) 0.0107(18) Uani 1 1 d .
N11 N 0.3672(11) 0.2661(4) -0.0441(4) 0.0041(15) Uani 1 1 d U
N12 N 0.4149(12) 0.2320(4) -0.0942(4) 0.0078(16) Uani 1 1 d U
O1 O 0.8274(10) 0.0758(4) 0.6084(3) 0.0112(15) Uani 1 1 d .
O2 O 0.9120(10) -0.0629(4) 0.6748(3) 0.0079(14) Uani 1 1 d .
O3 O 0.6381(10) -0.0365(4) 0.3506(3) 0.0093(15) Uani 1 1 d U
O4 O 0.6003(10) -0.1620(4) 0.4435(3) 0.0125(16) Uani 1 1 d .
O5 O 0.7188(10) 0.2659(4) 0.5216(3) 0.0102(15) Uani 1 1 d .
O6 O 0.7802(12) 0.4014(4) 0.4601(4) 0.024(2) Uani 1 1 d .
O7 O 0.8816(10) 0.2284(4) 0.2087(3) 0.0083(14) Uani 1 1 d .
O8 O 0.9336(10) 0.3649(4) 0.1681(3) 0.0080(14) Uani 1 1 d .
O9 O 0.2385(10) 0.4897(4) 0.3962(3) 0.0112(14) Uani 1 1 d U
O10 O 0.3417(10) 0.3599(4) 0.4796(3) 0.0125(15) Uani 1 1 d U
O11 O 0.3319(10) 0.2819(4) 0.1767(3) 0.0069(14) Uani 1 1 d .
O12 O 0.4502(10) 0.1782(4) 0.2818(3) 0.0110(15) Uani 1 1 d U
O13 O 0.1212(10) 0.6641(4) 0.2880(3) 0.0097(15) Uani 1 1 d U
O14 O 0.0480(11) 0.7997(4) 0.2097(3) 0.0158(17) Uani 1 1 d U
O15 O 0.2738(10) 0.5684(4) 0.0021(3) 0.0106(15) Uani 1 1 d .
O16 O 0.3342(9) 0.7047(4) -0.0517(3) 0.0068(14) Uani 1 1 d U
O17 O 0.6660(10) 0.1278(4) 0.1760(3) 0.0090(14) Uani 1 1 d U
O18 O 0.8778(11) 0.0133(4) 0.2253(3) 0.0125(16) Uani 1 1 d .
O19 O 0.6998(10) 0.0216(4) -0.1015(3) 0.0096(14) Uani 1 1 d .
O20 O 0.8571(11) -0.1051(4) -0.0303(3) 0.0151(16) Uani 1 1 d .
O21 O 0.2695(10) 0.3727(4) 0.0288(3) 0.0102(15) Uani 1 1 d .
O22 O 0.1089(9) 0.4693(4) -0.0671(3) 0.0068(14) Uani 1 1 d .
O23 O 0.4956(10) 0.1827(4) -0.1999(3) 0.0109(14) Uani 1 1 d U
O24 O 0.3713(10) 0.3047(4) -0.2860(3) 0.0085(14) Uani 1 1 d U
O25 O -0.1558(10) 0.5333(4) 0.3248(3) 0.0130(16) Uani 1 1 d .
H25A H -0.1553 0.4959 0.3683 0.016 Uiso 1 1 d R
H25B H -0.2021 0.5840 0.3174 0.016 Uiso 1 1 d R
O26 O 0.5286(10) 0.4416(4) 0.1146(3) 0.0147(16) Uani 1 1 d .
H26A H 0.5580 0.4923 0.0944 0.018 Uiso 1 1 d R
H26C H 0.5862 0.4120 0.0915 0.018 Uiso 1 1 d R
O27 O 0.3084(10) 0.0766(4) 0.1817(3) 0.0161(17) Uani 1 1 d .
H27A H 0.2375 0.0690 0.2161 0.019 Uiso 1 1 d R
H27B H 0.2697 0.0463 0.1579 0.019 Uiso 1 1 d R
O28 O 0.0724(10) 0.2278(4) 0.0826(3) 0.0132(16) Uani 1 1 d .
H28C H 0.0155 0.2250 0.1230 0.016 Uiso 1 1 d R
H28A H 0.0519 0.1862 0.0726 0.016 Uiso 1 1 d R
O29 O 0.6602(11) 0.1781(4) -0.3238(4) 0.0204(17) Uani 1 1 d U
H29A H 0.6446 0.1652 -0.2785 0.025 Uiso 1 1 d R
H29B H 0.7386 0.1415 -0.3341 0.025 Uiso 1 1 d R
O30 O 0.2069(11) 0.1720(4) -0.3120(3) 0.0168(17) Uani 1 1 d .
H30A H 0.2148 0.1204 -0.3066 0.020 Uiso 1 1 d R
H30B H 0.1424 0.1870 -0.2813 0.020 Uiso 1 1 d R
O31 O 0.0857(11) 0.3423(4) -0.4072(4) 0.0235(18) Uani 1 1 d U
H31A H 0.0311 0.3796 -0.4447 0.028 Uiso 1 1 d R
H31B H 0.0106 0.3391 -0.3709 0.028 Uiso 1 1 d R
O32 O 0.5433(11) 0.4003(4) -0.4226(4) 0.0229(19) Uani 1 1 d U
H32A H 0.6108 0.4149 -0.4623 0.028 Uiso 1 1 d R
H32B H 0.5991 0.4259 -0.4029 0.028 Uiso 1 1 d R

loop_
_atom_site_aniso_label
_atom_site_aniso_U_11
_atom_site_aniso_U_22
_atom_site_aniso_U_33
_atom_site_aniso_U_23
_atom_site_aniso_U_13
_atom_site_aniso_U_12
Eu1 0.0083(3) 0.0051(2) 0.0059(2) -0.00184(18) -0.0007(2) -0.00072(19)
Eu2 0.0068(3) 0.0047(2) 0.0054(2) -0.00179(18) 0.00046(19) -0.00061(19)
Eu3 0.0079(3) 0.0054(2) 0.0055(2) -0.00173(18) -0.00016(19) 0.00039(19)
Eu4 0.0132(3) 0.0066(2) 0.0054(2) -0.00245(19) -0.0005(2) -0.0006(2)
Cu1 0.0155(8) 0.0060(5) 0.0054(6) -0.0013(5) -0.0007(5) -0.0016(5)
Cu2 0.0131(7) 0.0062(5) 0.0066(6) -0.0024(5) -0.0009(5) 0.0004(5)
Cu3 0.0131(7) 0.0081(6) 0.0068(6) -0.0038(5) -0.0009(5) 0.0005(5)
C1 0.002(4) 0.009(4) 0.003(4) -0.003(3) 0.001(3) -0.002(3)
C2 0.010(6) 0.004(4) 0.005(4) -0.001(4) 0.001(4) -0.002(4)
C3 0.016(6) 0.008(5) 0.005(5) 0.000(4) 0.000(4) -0.002(4)
C4 0.008(6) 0.016(5) 0.012(5) -0.006(4) 0.005(4) -0.005(4)
C5 0.004(5) 0.008(5) 0.010(5) -0.003(4) 0.004(4) -0.002(4)
C6 0.009(2) 0.009(2) 0.009(2) -0.0036(12) -0.0005(10) -0.0005(10)
C7 0.005(2) 0.005(2) 0.005(2) -0.0023(11) 0.0002(10) -0.0006(10)
C8 0.006(5) 0.004(4) 0.003(4) 0.000(3) 0.000(4) -0.001(4)
C9 0.013(6) 0.007(4) 0.006(4) -0.002(4) 0.004(4) -0.006(4)
C10 0.004(4) 0.014(4) 0.013(4) -0.003(3) -0.002(3) 0.001(3)
C11 0.006(4) 0.008(3) 0.014(4) -0.003(3) 0.000(3) -0.001(3)
C12 0.013(4) 0.015(4) 0.011(4) -0.010(3) -0.004(3) -0.002(3)
C13 0.012(6) 0.016(5) 0.008(5) -0.004(4) -0.002(4) -0.004(4)
C14 0.010(5) 0.007(4) 0.011(4) -0.003(3) -0.001(3) -0.006(3)
C15 0.008(6) 0.007(5) 0.010(5) -0.003(4) 0.003(4) 0.000(4)
C16 0.007(2) 0.007(2) 0.007(2) -0.0024(12) -0.0006(10) -0.0011(10)
C17 0.009(2) 0.008(2) 0.009(2) -0.0037(12) 0.0001(10) -0.0015(10)
C18 0.004(2) 0.0039(19) 0.004(2) -0.0012(11) -0.0002(10) -0.0003(10)
C19 0.007(5) 0.008(4) 0.008(5) -0.003(4) 0.003(4) -0.004(4)
C20 0.012(6) 0.011(5) 0.008(5) 0.000(4) -0.005(4) -0.003(4)
C21 0.006(4) 0.008(3) 0.005(3) 0.000(3) 0.002(3) -0.004(3)
C22 0.009(6) 0.009(5) 0.006(5) -0.001(4) 0.003(4) -0.004(4)
C23 0.007(2) 0.006(2) 0.006(2) -0.0028(12) 0.0004(10) -0.0002(10)
C24 0.007(6) 0.004(4) 0.009(5) -0.001(4) 0.003(4) -0.003(4)
C25 0.007(4) 0.011(4) 0.007(4) -0.007(3) 0.002(3) -0.003(3)
C26 0.003(2) 0.0040(19) 0.0035(19) -0.0011(11) -0.0007(10) -0.0004(10)
C27 0.007(2) 0.008(2) 0.008(2) -0.0029(12) 0.0001(10) -0.0007(10)
C28 0.008(2) 0.008(2) 0.009(2) -0.0027(12) -0.0002(10) -0.0017(10)
C29 0.004(5) 0.008(5) 0.014(5) -0.005(4) 0.002(4) 0.000(4)
C30 0.005(4) 0.004(4) 0.012(4) 0.002(3) 0.000(3) 0.000(3)
N1 0.0042(18) 0.0047(17) 0.0046(17) -0.0019(11) -0.0004(10) -0.0005(10)
N2 0.011(4) 0.007(3) 0.007(3) -0.002(3) 0.005(3) -0.006(3)
N3 0.012(5) 0.014(4) 0.012(4) -0.008(3) -0.002(3) -0.006(3)
N4 0.0033(18) 0.0045(17) 0.0041(17) -0.0009(11) -0.0004(10) -0.0013(10)
N5 0.0078(19) 0.0079(18) 0.0080(18) -0.0033(11) -0.0005(10) 0.0000(10)
N6 0.010(4) 0.004(3) 0.009(3) -0.004(3) -0.004(3) 0.003(3)
N7 0.010(5) 0.008(4) 0.009(4) -0.005(3) 0.004(3) 0.001(3)
N8 0.013(4) 0.003(3) 0.006(3) 0.001(3) 0.001(3) -0.002(3)
N9 0.016(4) 0.005(3) 0.006(3) 0.000(3) 0.001(3) -0.003(3)
N10 0.015(5) 0.012(4) 0.006(4) -0.005(3) 0.000(4) -0.002(4)
N11 0.0040(18) 0.0041(17) 0.0038(17) -0.0012(11) -0.0003(10) -0.0005(10)
N12 0.0078(19) 0.0078(18) 0.0074(18) -0.0030(11) 0.0001(9) -0.0002(10)
O1 0.015(4) 0.006(3) 0.013(3) -0.004(3) 0.002(3) -0.003(3)
O2 0.006(4) 0.009(3) 0.007(3) -0.001(3) -0.002(3) -0.001(3)
O3 0.013(4) 0.009(3) 0.004(3) 0.001(2) 0.001(3) -0.007(3)
O4 0.014(4) 0.010(3) 0.016(4) -0.007(3) 0.003(3) -0.006(3)
O5 0.016(4) 0.008(3) 0.007(3) -0.003(3) -0.004(3) -0.001(3)
O6 0.038(6) 0.016(4) 0.024(4) -0.016(3) 0.013(4) -0.012(4)
O7 0.009(4) 0.010(3) 0.007(3) -0.004(3) 0.003(3) -0.004(3)
O8 0.011(4) 0.003(3) 0.008(3) 0.000(3) 0.000(3) -0.003(3)
O9 0.0118(17) 0.0112(16) 0.0107(17) -0.0044(10) -0.0014(10) -0.0009(10)
O10 0.015(4) 0.018(3) 0.006(3) -0.007(3) -0.003(3) -0.001(3)
O11 0.008(4) 0.010(3) 0.004(3) -0.004(3) 0.001(3) 0.000(3)
O12 0.018(4) 0.004(3) 0.011(3) -0.003(2) -0.006(3) 0.003(3)
O13 0.019(4) 0.004(3) 0.004(3) -0.001(2) 0.003(3) 0.002(3)
O14 0.029(5) 0.006(3) 0.014(3) -0.006(3) 0.004(3) -0.002(3)
O15 0.008(4) 0.013(3) 0.008(3) -0.001(3) -0.001(3) -0.004(3)
O16 0.007(3) 0.002(2) 0.008(3) 0.000(2) 0.004(2) 0.001(2)
O17 0.012(3) 0.007(3) 0.011(3) -0.006(2) 0.003(2) -0.002(2)
O18 0.022(5) 0.009(3) 0.006(3) -0.004(3) -0.006(3) 0.003(3)
O19 0.007(4) 0.012(3) 0.013(3) -0.009(3) -0.001(3) 0.002(3)
O20 0.028(5) 0.010(3) 0.006(3) -0.004(3) -0.002(3) 0.008(3)
O21 0.014(4) 0.011(3) 0.006(3) -0.003(3) -0.002(3) -0.003(3)
O22 0.003(4) 0.005(3) 0.009(3) 0.000(3) 0.000(3) -0.001(3)
O23 0.0112(17) 0.0111(16) 0.0108(17) -0.0051(10) -0.0004(10) 0.0001(10)
O24 0.009(3) 0.011(3) 0.004(3) -0.002(2) -0.003(2) 0.002(2)
O25 0.021(5) 0.006(3) 0.013(3) -0.004(3) 0.001(3) -0.002(3)
O26 0.015(4) 0.013(4) 0.017(4) -0.008(3) 0.007(3) -0.004(3)
O27 0.019(5) 0.020(4) 0.013(4) -0.008(3) 0.005(3) -0.012(3)
O28 0.014(4) 0.016(4) 0.012(4) -0.008(3) 0.001(3) -0.004(3)
O29 0.025(4) 0.023(3) 0.011(3) -0.009(3) -0.005(3) 0.011(3)
O30 0.025(5) 0.012(3) 0.016(4) -0.011(3) 0.007(3) -0.001(3)
O31 0.026(5) 0.024(4) 0.011(3) -0.001(3) -0.001(3) 0.006(3)
O32 0.027(5) 0.026(4) 0.024(4) -0.014(3) 0.008(3) -0.019(4)

loop_
_atom_type_symbol
_atom_type_description
_atom_type_scat_dispersion_real
_atom_type_scat_dispersion_imag
_atom_type_scat_source
C C 0.0033 0.0016 'International Tables Vol C Tables 4.2.6.8 and 6.1.1.4'
H H 0.0000 0.0000 'International Tables Vol C Tables 4.2.6.8 and 6.1.1.4'
N N 0.0061 0.0033 'International Tables Vol C Tables 4.2.6.8 and 6.1.1.4'
O O 0.0106 0.0060 'International Tables Vol C Tables 4.2.6.8 and 6.1.1.4'
Cu Cu 0.3201 1.2651 'International Tables Vol C Tables 4.2.6.8 and 6.1.1.4'
Eu Eu -0.1578 3.6682 'International Tables Vol C Tables 4.2.6.8 and 6.1.1.4'

loop_
_geom_angle_atom_site_label_1
_geom_angle_atom_site_label_2
_geom_angle_atom_site_label_3
_geom_angle
_geom_angle_site_symmetry_1
_geom_angle_site_symmetry_3
O12 Eu1 O2 161.2(2) . 2_756
O12 Eu1 O7 88.7(2) . .
O2 Eu1 O7 81.3(2) 2_756 .
O12 Eu1 O3 93.4(2) . .
O2 Eu1 O3 101.6(2) 2_756 .
O7 Eu1 O3 159.20(19) . .
O12 Eu1 O17 72.6(2) . .
O2 Eu1 O17 117.5(2) 2_756 .
O7 Eu1 O17 69.14(19) . .
O3 Eu1 O17 91.74(19) . .
O12 Eu1 O18 119.8(2) . .
O2 Eu1 O18 76.7(2) 2_756 .
O7 Eu1 O18 93.0(2) . .
O3 Eu1 O18 68.1(2) . .
O17 Eu1 O18 52.6(2) . .
O12 Eu1 N4 80.6(2) . .
O2 Eu1 N4 80.8(2) 2_756 .
O7 Eu1 N4 64.5(2) . .
O3 Eu1 N4 136.2(2) . .
O17 Eu1 N4 126.3(2) . .
O18 Eu1 N4 150.4(2) . .
O12 Eu1 N2 94.7(2) . .
O2 Eu1 N2 82.4(2) 2_756 .
O7 Eu1 N2 137.1(2) . .
O3 Eu1 N2 63.3(2) . .
O17 Eu1 N2 151.8(2) . .
O18 Eu1 N2 121.1(2) . .
N4 Eu1 N2 73.9(2) . .
O12 Eu1 C1 158.3(2) . 2_756
O2 Eu1 C1 18.3(2) 2_756 2_756
O7 Eu1 C1 99.0(2) . 2_756
O3 Eu1 C1 86.6(2) . 2_756
O17 Eu1 C1 129.1(2) . 2_756
O18 Eu1 C1 80.3(2) . 2_756
N4 Eu1 C1 84.3(2) . 2_756
N2 Eu1 C1 66.0(2) . 2_756
O8 Eu2 O22 71.2(2) 1_455 2_565
O8 Eu2 O26 141.3(2) 1_455 .
O22 Eu2 O26 146.9(2) 2_565 .
O8 Eu2 O21 92.2(2) 1_455 .
O22 Eu2 O21 103.2(2) 2_565 .
O26 Eu2 O21 84.7(2) . .
O8 Eu2 O15 143.1(2) 1_455 .
O22 Eu2 O15 74.7(2) 2_565 .
O26 Eu2 O15 74.7(2) . .
O21 Eu2 O15 82.0(2) . .
O8 Eu2 N8 118.6(2) 1_455 .
O22 Eu2 N8 75.9(2) 2_565 .
O26 Eu2 N8 79.8(2) . .
O21 Eu2 N8 145.8(2) . .
O15 Eu2 N8 64.6(2) . .
O8 Eu2 N6 78.1(2) 1_455 .
O22 Eu2 N6 119.7(2) 2_565 .
O26 Eu2 N6 74.3(2) . .
O21 Eu2 N6 129.0(2) . .
O15 Eu2 N6 132.7(2) . .
N8 Eu2 N6 75.4(2) . .
O8 Eu2 O11 70.7(2) 1_455 .
O22 Eu2 O11 139.67(19) 2_565 .
O26 Eu2 O11 73.0(2) . .
O21 Eu2 O11 65.61(19) . .
O15 Eu2 O11 135.7(2) . .
N8 Eu2 O11 135.6(2) . .
N6 Eu2 O11 63.9(2) . .
O8 Eu2 H26A 156.5 1_455 .
O22 Eu2 H26A 130.2 2_565 .
O26 Eu2 H26A 16.8 . .
O21 Eu2 H26A 91.5 . .
O15 Eu2 H26A 60.5 . .
N8 Eu2 H26A 66.4 . .
N6 Eu2 H26A 81.5 . .
O11 Eu2 H26A 89.8 . .
O8 Eu2 H26C 136.0 1_455 .
O22 Eu2 H26C 149.6 2_565 .
O26 Eu2 H26C 16.8 . .
O21 Eu2 H26C 68.1 . .
O15 Eu2 H26C 75.2 . .
N8 Eu2 H26C 95.1 . .
N6 Eu2 H26C 84.7 . .
O11 Eu2 H26C 65.3 . .
H26A Eu2 H26C 28.9 . .
O16 Eu3 O28 139.7(2) 2_665 .
O16 Eu3 O17 77.2(2) 2_665 .
O28 Eu3 O17 139.6(2) . .
O16 Eu3 O11 85.7(2) 2_665 .
O28 Eu3 O11 83.5(2) . .
O17 Eu3 O11 84.5(2) . .
O16 Eu3 O27 145.5(2) 2_665 .
O28 Eu3 O27 73.7(2) . .
O17 Eu3 O27 68.3(2) . .
O11 Eu3 O27 91.6(2) . .
O16 Eu3 N11 82.3(2) 2_665 .
O28 Eu3 N11 76.3(2) . .
O17 Eu3 N11 136.9(2) . .
O11 Eu3 N11 131.5(2) . .
O27 Eu3 N11 122.9(2) . .
O16 Eu3 N9 87.2(2) 2_665 .
O28 Eu3 N9 120.1(2) . .
O17 Eu3 N9 64.0(2) . .
O11 Eu3 N9 148.5(2) . .
O27 Eu3 N9 77.3(2) . .
N11 Eu3 N9 77.6(2) . .
O16 Eu3 O21 71.6(2) 2_665 .
O28 Eu3 O21 68.5(2) . .
O17 Eu3 O21 138.48(18) . .
O11 Eu3 O21 66.80(19) . .
O27 Eu3 O21 137.9(2) . .
N11 Eu3 O21 64.8(2) . .
N9 Eu3 O21 138.5(2) . .
O16 Eu3 H28C 141.7 2_665 .
O28 Eu3 H28C 16.6 . .
O17 Eu3 H28C 126.4 . .
O11 Eu3 H28C 69.5 . .
O27 Eu3 H28C 66.7 . .
N11 Eu3 H28C 92.4 . .
N9 Eu3 H28C 128.9 . .
O21 Eu3 H28C 71.9 . .
O16 Eu3 H28A 149.5 2_665 .
O28 Eu3 H28A 17.5 . .
O17 Eu3 H28A 133.1 . .
O11 Eu3 H28A 98.8 . .
O27 Eu3 H28A 64.9 . .
N11 Eu3 H28A 72.1 . .
N9 Eu3 H28A 102.8 . .
O21 Eu3 H28A 82.5 . .
H28C Eu3 H28A 29.3 . .
O10 Eu4 O31 69.8(2) 1_554 .
O10 Eu4 O29 140.9(2) 1_554 .
O31 Eu4 O29 149.3(2) . .
O10 Eu4 O32 74.3(2) 1_554 .
O31 Eu4 O32 92.9(2) . .
O29 Eu4 O32 95.3(2) . .
O10 Eu4 O30 127.1(2) 1_554 .
O31 Eu4 O30 72.7(2) . .
O29 Eu4 O30 83.4(2) . .
O32 Eu4 O30 143.6(2) . .
O10 Eu4 O4 81.3(2) 1_554 2_655
O31 Eu4 O4 105.1(2) . 2_655
O29 Eu4 O4 85.8(2) . 2_655
O32 Eu4 O4 142.5(2) . 2_655
O30 Eu4 O4 73.9(2) . 2_655
O10 Eu4 O24 130.7(2) 1_554 .
O31 Eu4 O24 78.7(2) . .
O29 Eu4 O24 76.4(2) . .
O32 Eu4 O24 70.4(2) . .
O30 Eu4 O24 74.0(2) . .
O4 Eu4 O24 144.7(2) 2_655 .
O10 Eu4 O5 71.0(2) 1_554 1_554
O31 Eu4 O5 140.7(2) . 1_554
O29 Eu4 O5 69.9(2) . 1_554
O32 Eu4 O5 73.8(2) . 1_554
O30 Eu4 O5 137.3(2) . 1_554
O4 Eu4 O5 71.5(2) 2_655 1_554
O24 Eu4 O5 127.3(2) . 1_554
O10 Eu4 Cu1 80.04(17) 1_554 1_554
O31 Eu4 Cu1 139.93(16) . 1_554
O29 Eu4 Cu1 65.77(16) . 1_554
O32 Eu4 Cu1 103.99(18) . 1_554
O30 Eu4 Cu1 108.43(15) . 1_554
O4 Eu4 Cu1 42.87(16) 2_655 1_554
O24 Eu4 Cu1 141.18(16) . 1_554
O5 Eu4 Cu1 30.25(12) 1_554 1_554
O10 Eu4 H32A 63.9 1_554 .
O31 Eu4 H32A 99.8 . .
O29 Eu4 H32A 96.1 . .
O32 Eu4 H32A 16.2 . .
O30 Eu4 H32A 159.8 . .
O4 Eu4 H32A 126.2 2_655 .
O24 Eu4 H32A 86.3 . .
O5 Eu4 H32A 59.4 1_554 .
Cu1 Eu4 H32A 89.5 1_554 .
N3 Cu1 N1 97.0(3) . .
N3 Cu1 O1 159.6(3) . .
N1 Cu1 O1 82.3(3) . .
N3 Cu1 O5 83.2(3) . .
N1 Cu1 O5 175.1(3) . .
O1 Cu1 O5 99.2(2) . .
N3 Cu1 Eu4 108.8(2) . 1_556
N1 Cu1 Eu4 134.9(2) . 1_556
O1 Cu1 Eu4 85.05(19) . 1_556
O5 Cu1 Eu4 41.12(19) . 1_556
N7 Cu2 N5 96.4(3) . .
N7 Cu2 O13 82.7(3) . .
N5 Cu2 O13 170.2(3) . .
N7 Cu2 O9 163.5(3) . .
N5 Cu2 O9 83.1(3) . .
O13 Cu2 O9 95.0(2) . .
N7 Cu2 O25 104.3(3) . .
N5 Cu2 O25 99.0(3) . .
O13 Cu2 O25 90.6(3) . .
O9 Cu2 O25 92.0(3) . .
N10 Cu3 N12 99.0(3) . .
N10 Cu3 O23 173.2(3) . .
N12 Cu3 O23 82.3(3) . .
N10 Cu3 O19 82.6(3) . .
N12 Cu3 O19 177.6(3) . .
O23 Cu3 O19 95.8(3) . .
O2 C1 O1 123.4(8) . .
O2 C1 C2 121.3(8) . .
O1 C1 C2 115.1(8) . .
O1 C1 Eu1 109.5(6) . 2_756
C2 C1 Eu1 119.6(6) . 2_756
N1 C2 C3 108.5(8) . .
N1 C2 C1 113.3(7) . .
C3 C2 C1 138.2(8) . .
C4 C3 C2 103.1(8) . .
C4 C3 H3 128.5 . .
C2 C3 H3 128.5 . .
N2 C4 C3 112.0(8) . .
N2 C4 C5 114.2(8) . .
C3 C4 C5 133.7(9) . .
O3 C5 O4 124.5(8) . .
O3 C5 C4 117.2(8) . .
O4 C5 C4 118.1(8) . .
O6 C6 O5 123.0(8) . .
O6 C6 C7 121.3(8) . .
O5 C6 C7 115.6(7) . .
N3 C7 C8 108.4(7) . .
N3 C7 C6 113.9(7) . .
C8 C7 C6 137.7(7) . .
C9 C8 C7 103.8(7) . .
C9 C8 H8 128.1 . .
C7 C8 H8 128.1 . .
N4 C9 C8 110.9(7) . .
N4 C9 C10 117.4(7) . .
C8 C9 C10 131.6(8) . .
O8 C10 O7 125.2(9) . .
O8 C10 C9 119.4(8) . .
O7 C10 C9 115.4(8) . .
O10 C11 O9 123.1(8) . .
O10 C11 C12 120.8(8) . .
O9 C11 C12 116.1(8) . .
N5 C12 C13 109.7(8) . .
N5 C12 C11 115.5(8) . .
C13 C12 C11 134.6(9) . .
C14 C13 C12 103.7(9) . .
C14 C13 H13 128.2 . .
C12 C13 H13 128.2 . .
N6 C14 C13 111.1(8) . .
N6 C14 C15 118.8(8) . .
C13 C14 C15 129.9(9) . .
O12 C15 O11 124.1(8) . .
O12 C15 C14 116.7(8) . .
O11 C15 C14 119.2(8) . .
O14 C16 O13 124.3(8) . .
O14 C16 C17 121.0(8) . .
O13 C16 C17 114.7(7) . .
N7 C17 C18 108.1(8) . .
N7 C17 C16 112.9(7) . .
C18 C17 C16 138.8(8) . .
C17 C18 C19 104.5(8) . .
C17 C18 H18 127.7 . .
C19 C18 H18 127.7 . .
N8 C19 C18 110.8(8) . .
N8 C19 C20 116.9(8) . .
C18 C19 C20 131.7(8) . .
O16 C20 O15 122.9(9) . .
O16 C20 C19 121.3(8) . .
O15 C20 C19 115.7(8) . .
O18 C21 O17 120.7(8) . .
O18 C21 C22 123.7(9) . .
O17 C21 C22 115.6(8) . .
N9 C22 C23 110.0(8) . .
N9 C22 C21 115.5(8) . .
C23 C22 C21 134.1(9) . .
C24 C23 C22 103.7(9) . .
C24 C23 H23 128.1 . .
C22 C23 H23 128.1 . .
N10 C24 C23 110.2(8) . .
N10 C24 C25 113.3(8) . .
C23 C24 C25 136.4(9) . .
O20 C25 O19 123.9(8) . .
O20 C25 C24 122.4(9) . .
O19 C25 C24 113.6(8) . .
O22 C26 O21 123.9(8) . .
O22 C26 C27 118.7(8) . .
O21 C26 C27 117.3(8) . .
N11 C27 C28 110.9(8) . .
N11 C27 C26 118.5(8) . .
C28 C27 C26 130.6(9) . .
C27 C28 C29 102.8(8) . .
C27 C28 H28 128.6 . .
C29 C28 H28 128.6 . .
N12 C29 C28 109.9(8) . .
N12 C29 C30 114.0(8) . .
C28 C29 C30 136.1(9) . .
O24 C30 O23 121.7(9) . .
O24 C30 C29 123.9(8) . .
O23 C30 C29 114.4(8) . .
C2 N1 N2 110.9(6) . .
C2 N1 Cu1 114.4(6) . .
N2 N1 Cu1 133.6(6) . .
N1 N2 C4 105.4(7) . .
N1 N2 Eu1 134.6(5) . .
C4 N2 Eu1 115.7(6) . .
N4 N3 C7 111.2(7) . .
N4 N3 Cu1 134.4(5) . .
C7 N3 Cu1 114.0(6) . .
N3 N4 C9 105.7(6) . .
N3 N4 Eu1 138.3(5) . .
C9 N4 Eu1 115.3(5) . .
N6 N5 C12 109.5(7) . .
N6 N5 Cu2 137.4(6) . .
C12 N5 Cu2 113.1(6) . .
N5 N6 C14 106.0(7) . .
N5 N6 Eu2 133.9(6) . .
C14 N6 Eu2 120.1(5) . .
N8 N7 C17 109.4(7) . .
N8 N7 Cu2 135.1(6) . .
C17 N7 Cu2 114.8(6) . .
N7 N8 C19 107.2(7) . .
N7 N8 Eu2 134.1(5) . .
C19 N8 Eu2 116.4(5) . .
N10 N9 C22 106.6(7) . .
N10 N9 Eu3 134.7(6) . .
C22 N9 Eu3 117.0(6) . .
C24 N10 N9 109.4(8) . .
C24 N10 Cu3 115.7(6) . .
N9 N10 Cu3 134.6(6) . .
N12 N11 C27 107.2(7) . .
N12 N11 Eu3 134.0(5) . .
C27 N11 Eu3 118.7(5) . .
N11 N12 C29 109.2(7) . .
N11 N12 Cu3 136.7(6) . .
C29 N12 Cu3 113.8(6) . .
C1 O1 Cu1 113.8(5) . .
C1 O2 Eu1 125.6(6) . 2_756
C5 O3 Eu1 123.9(5) . .
C5 O4 Eu4 135.2(6) . 2_655
C6 O5 Cu1 111.5(5) . .
C6 O5 Eu4 125.1(6) . 1_556
Cu1 O5 Eu4 108.6(2) . 1_556
C10 O7 Eu1 125.6(6) . .
C10 O8 Eu2 145.4(7) . 1_655
C11 O9 Cu2 112.1(6) . .
C11 O10 Eu4 176.1(7) . 1_556
C15 O11 Eu3 128.9(6) . .
C15 O11 Eu2 117.6(5) . .
Eu3 O11 Eu2 112.6(2) . .
C15 O12 Eu1 137.2(6) . .
C16 O13 Cu2 114.1(5) . .
C20 O15 Eu2 123.0(6) . .
C20 O16 Eu3 142.9(6) . 2_665
C21 O17 Eu3 124.6(6) . .
C21 O17 Eu1 94.5(5) . .
Eu3 O17 Eu1 138.3(3) . .
C21 O18 Eu1 91.7(6) . .
C25 O19 Cu3 114.1(5) . .
C26 O21 Eu2 125.0(6) . .
C26 O21 Eu3 118.7(5) . .
Eu2 O21 Eu3 115.0(2) . .
C26 O22 Eu2 154.6(6) . 2_565
C30 O23 Cu3 115.2(6) . .
C30 O24 Eu4 132.5(6) . .
Cu2 O25 H25A 105.3 . .
Cu2 O25 H25B 102.1 . .
H25A O25 H25B 118.6 . .
Eu2 O26 H26A 109.0 . .
Eu2 O26 H26C 109.4 . .
H26A O26 H26C 109.4 . .
Eu3 O27 H27A 129.1 . .
Eu3 O27 H27B 110.3 . .
H27A O27 H27B 105.4 . .
Eu3 O28 H28C 110.5 . .
Eu3 O28 H28A 105.2 . .
H28C O28 H28A 110.6 . .
Eu4 O29 H29A 116.3 . .
Eu4 O29 H29B 125.8 . .
H29A O29 H29B 112.8 . .
Eu4 O30 H30A 123.5 . .
Eu4 O30 H30B 117.1 . .
H30A O30 H30B 118.5 . .
Eu4 O31 H31A 128.2 . .
Eu4 O31 H31B 124.0 . .
H31A O31 H31B 107.2 . .
Eu4 O32 H32A 111.7 . .
Eu4 O32 H32B 143.3 . .
H32A O32 H32B 96.4 . .

loop_
_geom_bond_atom_site_label_1
_geom_bond_atom_site_label_2
_geom_bond_distance
_geom_bond_site_symmetry_2
Eu1 O12 2.317(7) .
Eu1 O2 2.346(7) 2_756
Eu1 O7 2.414(6) .
Eu1 O3 2.436(5) .
Eu1 O17 2.439(6) .
Eu1 O18 2.524(6) .
Eu1 N4 2.555(6) .
Eu1 N2 2.566(7) .
Eu1 C1 3.238(10) 2_756
Eu2 O8 2.347(6) 1_455
Eu2 O22 2.356(7) 2_565
Eu2 O26 2.382(7) .
Eu2 O21 2.423(6) .
Eu2 O15 2.440(6) .
Eu2 N8 2.520(7) .
Eu2 N6 2.524(7) .
Eu2 O11 2.666(6) .
Eu2 H26A 2.7777 .
Eu2 H26C 2.7830 .
Eu3 O16 2.304(6) 2_665
Eu3 O28 2.383(7) .
Eu3 O17 2.419(7) .
Eu3 O11 2.420(6) .
Eu3 O27 2.486(6) .
Eu3 N11 2.514(7) .
Eu3 N9 2.527(8) .
Eu3 O21 2.596(6) .
Eu3 H28C 2.7981 .
Eu3 H28A 2.7320 .
Eu4 O10 2.341(6) 1_554
Eu4 O31 2.363(8) .
Eu4 O29 2.370(7) .
Eu4 O32 2.394(6) .
Eu4 O30 2.396(6) .
Eu4 O4 2.408(6) 2_655
Eu4 O24 2.495(6) .
Eu4 O5 2.601(7) 1_554
Eu4 Cu1 3.7482(13) 1_554
Eu4 H32A 2.8196 .
Cu1 N3 1.894(8) .
Cu1 N1 1.916(7) .
Cu1 O1 1.983(6) .
Cu1 O5 1.992(6) .
Cu1 Eu4 3.7482(13) 1_556
Cu2 N7 1.899(7) .
Cu2 N5 1.930(7) .
Cu2 O13 1.985(6) .
Cu2 O9 2.011(6) .
Cu2 O25 2.249(7) .
Cu3 N10 1.895(8) .
Cu3 N12 1.932(8) .
Cu3 O23 1.956(6) .
Cu3 O19 1.969(6) .
C1 O2 1.250(10) .
C1 O1 1.278(10) .
C1 C2 1.484(11) .
C1 Eu1 3.238(10) 2_756
C2 N1 1.336(10) .
C2 C3 1.404(11) .
C3 C4 1.371(13) .
C3 H3 0.9500 .
C4 N2 1.353(11) .
C4 C5 1.488(12) .
C5 O3 1.254(10) .
C5 O4 1.277(9) .
C6 O6 1.250(10) .
C6 O5 1.300(10) .
C6 C7 1.468(11) .
C7 N3 1.353(10) .
C7 C8 1.399(11) .
C8 C9 1.389(11) .
C8 H8 0.9500 .
C9 N4 1.377(10) .
C9 C10 1.474(12) .
C10 O8 1.237(10) .
C10 O7 1.274(10) .
C11 O10 1.248(11) .
C11 O9 1.296(10) .
C11 C12 1.462(12) .
C12 N5 1.346(11) .
C12 C13 1.378(12) .
C13 C14 1.377(12) .
C13 H13 0.9500 .
C14 N6 1.362(11) .
C14 C15 1.461(12) .
C15 O12 1.271(10) .
C15 O11 1.289(10) .
C16 O14 1.229(10) .
C16 O13 1.294(10) .
C16 C17 1.480(12) .
C17 N7 1.378(11) .
C17 C18 1.393(12) .
C18 C19 1.393(11) .
C18 H18 0.9500 .
C19 N8 1.351(11) .
C19 C20 1.451(12) .
C20 O16 1.244(10) .
C20 O15 1.306(10) .
C21 O18 1.244(11) .
C21 O17 1.289(10) .
C21 C22 1.470(12) .
C22 N9 1.366(12) .
C22 C23 1.397(12) .
C23 C24 1.376(12) .
C23 H23 0.9500 .
C24 N10 1.342(12) .
C24 C25 1.488(11) .
C25 O20 1.228(11) .
C25 O19 1.313(11) .
C26 O22 1.243(10) .
C26 O21 1.276(10) .
C26 C27 1.488(12) .
C27 N11 1.356(11) .
C27 C28 1.399(12) .
C28 C29 1.400(12) .
C28 H28 0.9500 .
C29 N12 1.350(11) .
C29 C30 1.475(12) .
C30 O24 1.246(10) .
C30 O23 1.292(10) .
N1 N2 1.337(9) .
N3 N4 1.332(9) .
N5 N6 1.341(9) .
N7 N8 1.347(9) .
N9 N10 1.345(9) .
N11 N12 1.342(9) .
O2 Eu1 2.346(7) 2_756
O4 Eu4 2.408(6) 2_655
O5 Eu4 2.601(7) 1_556
O8 Eu2 2.347(6) 1_655
O10 Eu4 2.341(6) 1_556
O16 Eu3 2.304(6) 2_665
O22 Eu2 2.356(7) 2_565
O25 H25A 0.8468 .
O25 H25B 0.8389 .
O26 H26A 0.8502 .
O26 H26C 0.8509 .
O27 H27A 0.7868 .
O27 H27B 0.9143 .
O28 H28C 0.8514 .
O28 H28A 0.8494 .
O29 H29A 0.8385 .
O29 H29B 0.8466 .
O30 H30A 0.8426 .
O30 H30B 0.8267 .
O31 H31A 0.8401 .
O31 H31B 0.8419 .
O32 H32A 0.8482 .
O32 H32B 0.8493 .

loop_
_geom_hbond_atom_site_label_D
_geom_hbond_atom_site_label_H
_geom_hbond_atom_site_label_A
_geom_hbond_distance_DH
_geom_hbond_distance_HA
_geom_hbond_distance_DA
_geom_hbond_angle_DHA
_geom_hbond_site_symmetry_A
O27 H27A O2 0.79 2.29 3.059(9) 165.1 2_656
O31 H31A O6 0.84 2.58 3.287(11) 142.4 1_454
O32 H32B O9 0.85 2.03 2.833(8) 158.3 2_665
O30 H30A O18 0.84 2.36 3.073(8) 142.0 2_655
O30 H30A O3 0.84 2.07 2.774(9) 140.3 2_655
O31 H31B O13 0.84 1.80 2.636(9) 171.7 2_565
O30 H30B O14 0.83 1.92 2.724(9) 165.1 2_565
O25 H25B O24 0.84 1.98 2.795(9) 163.0 2_565
O32 H32A O6 0.85 1.92 2.730(10) 158.1 1_554
O29 H29B O1 0.85 1.91 2.697(9) 153.1 1_554
O28 H28A O20 0.85 1.91 2.670(8) 148.9 2_655
O27 H27B O20 0.91 2.52 3.158(9) 127.1 2_655
O27 H27B O19 0.91 1.90 2.762(8) 156.5 2_655
O26 H26C O16 0.85 2.41 3.223(8) 159.5 2_665
O26 H26C O15 0.85 1.95 2.645(9) 137.9 2_665
O26 H26A O22 0.85 2.47 3.041(9) 125.3 2_665
O28 H28C O7 0.85 1.89 2.736(9) 175.2 1_455
O25 H25A O6 0.85 1.97 2.789(9) 163.6 1_455
O29 H29A O23 0.84 1.90 2.650(9) 148.3 .

loop_
_geom_torsion_atom_site_label_1
_geom_torsion_atom_site_label_2
_geom_torsion_atom_site_label_3
_geom_torsion_atom_site_label_4
_geom_torsion
_geom_torsion_site_symmetry_1
_geom_torsion_site_symmetry_4
O2 C1 C2 N1 -165.1(9) . .
O1 C1 C2 N1 10.6(12) . .
Eu1 C1 C2 N1 -123.0(7) 2_756 .
O2 C1 C2 C3 11.6(18) . .
O1 C1 C2 C3 -172.7(11) . .
Eu1 C1 C2 C3 53.6(15) 2_756 .
N1 C2 C3 C4 -3.1(11) . .
C1 C2 C3 C4 -179.8(12) . .
C2 C3 C4 N2 3.9(12) . .
C2 C3 C4 C5 -174.9(11) . .
N2 C4 C5 O3 10.6(13) . .
C3 C4 C5 O3 -170.6(11) . .
N2 C4 C5 O4 -164.9(9) . .
C3 C4 C5 O4 13.9(18) . .
O6 C6 C7 N3 178.7(9) . .
O5 C6 C7 N3 -4.9(13) . .
O6 C6 C7 C8 -0.4(19) . .
O5 C6 C7 C8 176.0(11) . .
N3 C7 C8 C9 -0.2(11) . .
C6 C7 C8 C9 178.9(12) . .
C7 C8 C9 N4 1.0(11) . .
C7 C8 C9 C10 -176.2(11) . .
N4 C9 C10 O8 -176.1(9) . .
C8 C9 C10 O8 0.9(17) . .
N4 C9 C10 O7 3.3(14) . .
C8 C9 C10 O7 -179.6(10) . .
O10 C11 C12 N5 178.2(9) . .
O9 C11 C12 N5 0.5(13) . .
O10 C11 C12 C13 -7.0(18) . .
O9 C11 C12 C13 175.3(10) . .
N5 C12 C13 C14 -1.0(11) . .
C11 C12 C13 C14 -176.0(11) . .
C12 C13 C14 N6 1.4(11) . .
C12 C13 C14 C15 176.4(9) . .
N6 C14 C15 O12 175.3(8) . .
C13 C14 C15 O12 0.6(15) . .
N6 C14 C15 O11 -6.0(13) . .
C13 C14 C15 O11 179.4(9) . .
O14 C16 C17 N7 -169.9(9) . .
O13 C16 C17 N7 9.2(12) . .
O14 C16 C17 C18 16.6(19) . .
O13 C16 C17 C18 -164.3(12) . .
N7 C17 C18 C19 1.0(11) . .
C16 C17 C18 C19 174.8(12) . .
C17 C18 C19 N8 -0.9(11) . .
C17 C18 C19 C20 -172.0(10) . .
N8 C19 C20 O16 -159.6(9) . .
C18 C19 C20 O16 11.0(17) . .
N8 C19 C20 O15 16.9(13) . .
C18 C19 C20 O15 -172.5(10) . .
O18 C21 C22 N9 -171.8(8) . .
O17 C21 C22 N9 6.9(12) . .
O18 C21 C22 C23 0.6(16) . .
O17 C21 C22 C23 179.3(9) . .
N9 C22 C23 C24 -0.2(10) . .
C21 C22 C23 C24 -172.9(9) . .
C22 C23 C24 N10 0.2(10) . .
C22 C23 C24 C25 178.7(10) . .
N10 C24 C25 O20 -175.0(9) . .
C23 C24 C25 O20 6.6(17) . .
N10 C24 C25 O19 8.5(11) . .
C23 C24 C25 O19 -169.9(10) . .
O22 C26 C27 N11 -165.5(8) . .
O21 C26 C27 N11 15.4(12) . .
O22 C26 C27 C28 10.8(15) . .
O21 C26 C27 C28 -168.3(9) . .
N11 C27 C28 C29 -0.2(10) . .
C26 C27 C28 C29 -176.8(9) . .
C27 C28 C29 N12 -0.5(10) . .
C27 C28 C29 C30 -179.2(10) . .
N12 C29 C30 O24 178.9(9) . .
C28 C29 C30 O24 -2.4(17) . .
N12 C29 C30 O23 -1.7(12) . .
C28 C29 C30 O23 176.9(10) . .
C3 C2 N1 N2 1.3(11) . .
C1 C2 N1 N2 179.0(8) . .
C3 C2 N1 Cu1 171.0(6) . .
C1 C2 N1 Cu1 -11.4(10) . .
N3 Cu1 N1 C2 166.6(7) . .
O1 Cu1 N1 C2 7.2(7) . .
Eu4 Cu1 N1 C2 -67.9(8) 1_556 .
N3 Cu1 N1 N2 -26.7(9) . .
O1 Cu1 N1 N2 173.8(9) . .
Eu4 Cu1 N1 N2 98.8(8) 1_556 .
C2 N1 N2 C4 1.1(11) . .
Cu1 N1 N2 C4 -165.9(7) . .
C2 N1 N2 Eu1 -153.4(7) . .
Cu1 N1 N2 Eu1 39.6(13) . .
C3 C4 N2 N1 -3.2(11) . .
C5 C4 N2 N1 175.8(8) . .
C3 C4 N2 Eu1 156.9(7) . .
C5 C4 N2 Eu1 -24.1(11) . .
O12 Eu1 N2 N1 -95.4(9) . .
O2 Eu1 N2 N1 65.9(9) 2_756 .
O7 Eu1 N2 N1 -2.4(11) . .
O3 Eu1 N2 N1 173.1(10) . .
O17 Eu1 N2 N1 -156.6(7) . .
O18 Eu1 N2 N1 135.4(8) . .
N4 Eu1 N2 N1 -16.6(8) . .
C1 Eu1 N2 N1 74.3(9) 2_756 .
O12 Eu1 N2 C4 112.0(7) . .
O2 Eu1 N2 C4 -86.6(7) 2_756 .
O7 Eu1 N2 C4 -154.9(6) . .
O3 Eu1 N2 C4 20.5(7) . .
O17 Eu1 N2 C4 50.9(10) . .
O18 Eu1 N2 C4 -17.2(8) . .
N4 Eu1 N2 C4 -169.2(7) . .
C1 Eu1 N2 C4 -78.2(7) 2_756 .
C8 C7 N3 N4 -0.6(11) . .
C6 C7 N3 N4 -179.9(8) . .
C8 C7 N3 Cu1 173.3(6) . .
C6 C7 N3 Cu1 -6.0(11) . .
N1 Cu1 N3 N4 -2.8(9) . .
O1 Cu1 N3 N4 83.9(11) . .
O5 Cu1 N3 N4 -177.9(9) . .
Eu4 Cu1 N3 N4 -145.3(8) 1_556 .
N1 Cu1 N3 C7 -174.9(7) . .
O1 Cu1 N3 C7 -88.2(11) . .
O5 Cu1 N3 C7 10.0(7) . .
Eu4 Cu1 N3 C7 42.6(7) 1_556 .
C7 N3 N4 C9 1.2(11) . .
Cu1 N3 N4 C9 -171.1(8) . .
C7 N3 N4 Eu1 -167.5(7) . .
Cu1 N3 N4 Eu1 20.2(15) . .
C8 C9 N4 N3 -1.3(11) . .
C10 C9 N4 N3 176.3(8) . .
C8 C9 N4 Eu1 170.4(6) . .
C10 C9 N4 Eu1 -12.0(11) . .
O12 Eu1 N4 N3 86.0(9) . .
O2 Eu1 N4 N3 -96.4(9) 2_756 .
O7 Eu1 N4 N3 179.0(10) . .
O3 Eu1 N4 N3 0.8(11) . .
O17 Eu1 N4 N3 146.1(8) . .
O18 Eu1 N4 N3 -137.2(8) . .
N2 Eu1 N4 N3 -11.7(9) . .
C1 Eu1 N4 N3 -78.3(9) 2_756 .
O12 Eu1 N4 C9 -82.0(7) . .
O2 Eu1 N4 C9 95.7(7) 2_756 .
O7 Eu1 N4 C9 11.1(6) . .
O3 Eu1 N4 C9 -167.1(6) . .
O17 Eu1 N4 C9 -21.8(8) . .
O18 Eu1 N4 C9 54.8(9) . .
N2 Eu1 N4 C9 -179.6(7) . .
C1 Eu1 N4 C9 113.8(7) 2_756 .
C13 C12 N5 N6 0.3(11) . .
C11 C12 N5 N6 176.3(8) . .
C13 C12 N5 Cu2 -178.9(6) . .
C11 C12 N5 Cu2 -2.9(11) . .
N7 Cu2 N5 N6 -12.4(10) . .
O9 Cu2 N5 N6 -175.8(9) . .
O25 Cu2 N5 N6 93.2(9) . .
N7 Cu2 N5 C12 166.5(7) . .
O9 Cu2 N5 C12 3.1(7) . .
O25 Cu2 N5 C12 -87.9(7) . .
C12 N5 N6 C14 0.6(10) . .
Cu2 N5 N6 C14 179.5(7) . .
C12 N5 N6 Eu2 178.7(7) . .
Cu2 N5 N6 Eu2 -2.4(14) . .
C13 C14 N6 N5 -1.3(11) . .
C15 C14 N6 N5 -176.9(8) . .
C13 C14 N6 Eu2 -179.7(6) . .
C15 C14 N6 Eu2 4.7(11) . .
O8 Eu2 N6 N5 -105.5(8) 1_455 .
O22 Eu2 N6 N5 -45.4(8) 2_565 .
O26 Eu2 N6 N5 101.9(8) . .
O21 Eu2 N6 N5 171.3(7) . .
O15 Eu2 N6 N5 51.0(9) . .
N8 Eu2 N6 N5 18.6(8) . .
O11 Eu2 N6 N5 -179.7(9) . .
O8 Eu2 N6 C14 72.3(7) 1_455 .
O22 Eu2 N6 C14 132.4(7) 2_565 .
O26 Eu2 N6 C14 -80.3(7) . .
O21 Eu2 N6 C14 -10.8(8) . .
O15 Eu2 N6 C14 -131.1(6) . .
N8 Eu2 N6 C14 -163.5(7) . .
O11 Eu2 N6 C14 -1.8(6) . .
C18 C17 N7 N8 -0.8(11) . .
C16 C17 N7 N8 -176.4(8) . .
C18 C17 N7 Cu2 170.8(6) . .
C16 C17 N7 Cu2 -4.7(11) . .
N5 Cu2 N7 N8 -1.3(9) . .
O13 Cu2 N7 N8 168.9(9) . .
O9 Cu2 N7 N8 86.0(13) . .
O25 Cu2 N7 N8 -102.3(9) . .
N5 Cu2 N7 C17 -170.1(7) . .
O13 Cu2 N7 C17 0.1(7) . .
O9 Cu2 N7 C17 -82.8(13) . .
O25 Cu2 N7 C17 88.9(7) . .
C17 N7 N8 C19 0.3(10) . .
Cu2 N7 N8 C19 -169.0(7) . .
C17 N7 N8 Eu2 -161.4(7) . .
Cu2 N7 N8 Eu2 29.3(14) . .
C18 C19 N8 N7 0.4(11) . .
C20 C19 N8 N7 173.0(8) . .
C18 C19 N8 Eu2 165.8(6) . .
C20 C19 N8 Eu2 -21.6(11) . .
O8 Eu2 N8 N7 35.9(9) 1_455 .
O22 Eu2 N8 N7 94.9(9) 2_565 .
O26 Eu2 N8 N7 -107.7(9) . .
O21 Eu2 N8 N7 -172.1(7) . .
O15 Eu2 N8 N7 174.4(9) . .
N6 Eu2 N8 N7 -31.4(8) . .
O11 Eu2 N8 N7 -55.2(10) . .
O8 Eu2 N8 C19 -124.5(7) 1_455 .
O22 Eu2 N8 C19 -65.5(7) 2_565 .
O26 Eu2 N8 C19 91.8(7) . .
O21 Eu2 N8 C19 27.4(9) . .
O15 Eu2 N8 C19 14.0(6) . .
N6 Eu2 N8 C19 168.1(7) . .
O11 Eu2 N8 C19 144.3(6) . .
C23 C22 N9 N10 0.1(10) . .
C21 C22 N9 N10 174.3(7) . .
C23 C22 N9 Eu3 167.7(6) . .
C21 C22 N9 Eu3 -18.1(10) . .
O16 Eu3 N9 N10 -104.0(7) 2_665 .
O28 Eu3 N9 N10 44.7(8) . .
O17 Eu3 N9 N10 178.9(8) . .
O11 Eu3 N9 N10 178.8(6) . .
O27 Eu3 N9 N10 107.0(7) . .
N11 Eu3 N9 N10 -21.3(7) . .
O21 Eu3 N9 N10 -46.2(9) . .
O16 Eu3 N9 C22 92.9(6) 2_665 .
O28 Eu3 N9 C22 -118.4(6) . .
O17 Eu3 N9 C22 15.8(6) . .
O11 Eu3 N9 C22 15.7(9) . .
O27 Eu3 N9 C22 -56.1(6) . .
N11 Eu3 N9 C22 175.6(7) . .
O21 Eu3 N9 C22 150.7(5) . .
C23 C24 N10 N9 -0.1(10) . .
C25 C24 N10 N9 -179.0(7) . .
C23 C24 N10 Cu3 174.1(6) . .
C25 C24 N10 Cu3 -4.8(10) . .
C22 N9 N10 C24 0.0(10) . .
Eu3 N9 N10 C24 -164.3(6) . .
C22 N9 N10 Cu3 -172.6(7) . .
Eu3 N9 N10 Cu3 23.0(13) . .
N12 Cu3 N10 C24 -177.7(7) . .
O19 Cu3 N10 C24 0.5(6) . .
N12 Cu3 N10 N9 -5.4(9) . .
O19 Cu3 N10 N9 172.8(9) . .
C28 C27 N11 N12 0.8(10) . .
C26 C27 N11 N12 177.9(7) . .
C28 C27 N11 Eu3 177.0(6) . .
C26 C27 N11 Eu3 -6.0(11) . .
O16 Eu3 N11 N12 100.4(7) 2_665 .
O28 Eu3 N11 N12 -114.0(7) . .
O17 Eu3 N11 N12 38.5(8) . .
O11 Eu3 N11 N12 177.7(6) . .
O27 Eu3 N11 N12 -54.2(8) . .
N9 Eu3 N11 N12 11.5(7) . .
O21 Eu3 N11 N12 173.5(8) . .
O16 Eu3 N11 C27 -74.5(6) 2_665 .
O28 Eu3 N11 C27 71.1(7) . .
O17 Eu3 N11 C27 -136.4(6) . .
O11 Eu3 N11 C27 2.8(8) . .
O27 Eu3 N11 C27 131.0(6) . .
N9 Eu3 N11 C27 -163.3(7) . .
O21 Eu3 N11 C27 -1.3(6) . .
C27 N11 N12 C29 -1.1(10) . .
Eu3 N11 N12 C29 -176.4(6) . .
C27 N11 N12 Cu3 172.4(7) . .
Eu3 N11 N12 Cu3 -2.8(13) . .
C28 C29 N12 N11 1.0(11) . .
C30 C29 N12 N11 -179.9(7) . .
C28 C29 N12 Cu3 -174.2(6) . .
C30 C29 N12 Cu3 4.9(10) . .
N10 Cu3 N12 N11 -4.8(9) . .
O23 Cu3 N12 N11 -178.1(9) . .
N10 Cu3 N12 C29 168.5(7) . .
O23 Cu3 N12 C29 -4.8(6) . .
O2 C1 O1 Cu1 170.9(7) . .
C2 C1 O1 Cu1 -4.7(10) . .
Eu1 C1 O1 Cu1 133.4(4) 2_756 .
N3 Cu1 O1 C1 -90.4(10) . .
N1 Cu1 O1 C1 -1.1(6) . .
O5 Cu1 O1 C1 174.3(6) . .
Eu4 Cu1 O1 C1 135.6(6) 1_556 .
O1 C1 O2 Eu1 -76.9(11) . 2_756
C2 C1 O2 Eu1 98.5(9) . 2_756
O4 C5 O3 Eu1 -174.7(7) . .
C4 C5 O3 Eu1 10.1(12) . .
O12 Eu1 O3 C5 -109.7(8) . .
O2 Eu1 O3 C5 59.1(8) 2_756 .
O7 Eu1 O3 C5 155.1(7) . .
O17 Eu1 O3 C5 177.7(8) . .
O18 Eu1 O3 C5 129.5(8) . .
N4 Eu1 O3 C5 -29.7(9) . .
N2 Eu1 O3 C5 -16.2(7) . .
C1 Eu1 O3 C5 48.6(8) 2_756 .
O3 C5 O4 Eu4 30.6(16) . 2_655
C4 C5 O4 Eu4 -154.2(7) . 2_655
O6 C6 O5 Cu1 -171.0(8) . .
C7 C6 O5 Cu1 12.6(10) . .
O6 C6 O5 Eu4 54.8(12) . 1_556
C7 C6 O5 Eu4 -121.5(7) . 1_556
N3 Cu1 O5 C6 -12.6(7) . .
O1 Cu1 O5 C6 146.9(6) . .
Eu4 Cu1 O5 C6 -141.7(8) 1_556 .
N3 Cu1 O5 Eu4 129.1(3) . 1_556
O1 Cu1 O5 Eu4 -71.4(3) . 1_556
O8 C10 O7 Eu1 -172.1(7) . .
C9 C10 O7 Eu1 8.6(12) . .
O12 Eu1 O7 C10 69.4(8) . .
O2 Eu1 O7 C10 -94.7(8) 2_756 .
O3 Eu1 O7 C10 165.6(7) . .
O17 Eu1 O7 C10 141.3(8) . .
O18 Eu1 O7 C10 -170.8(8) . .
N4 Eu1 O7 C10 -10.8(7) . .
N2 Eu1 O7 C10 -26.0(9) . .
C1 Eu1 O7 C10 -90.1(8) 2_756 .
O7 C10 O8 Eu2 -92.4(13) . 1_655
C9 C10 O8 Eu2 87.0(13) . 1_655
O10 C11 O9 Cu2 -175.6(8) . .
C12 C11 O9 Cu2 2.0(10) . .
N7 Cu2 O9 C11 -92.0(11) . .
N5 Cu2 O9 C11 -2.8(6) . .
O13 Cu2 O9 C11 -173.1(6) . .
O25 Cu2 O9 C11 96.1(6) . .
O12 C15 O11 Eu3 -8.8(13) . .
C14 C15 O11 Eu3 172.6(6) . .
O12 C15 O11 Eu2 -177.2(7) . .
C14 C15 O11 Eu2 4.1(11) . .
O16 Eu3 O11 C15 -97.9(7) 2_665 .
O28 Eu3 O11 C15 121.0(7) . .
O17 Eu3 O11 C15 -20.4(7) . .
O27 Eu3 O11 C15 47.6(7) . .
N11 Eu3 O11 C15 -173.7(7) . .
N9 Eu3 O11 C15 -20.3(9) . .
O21 Eu3 O11 C15 -169.7(8) . .
O16 Eu3 O11 Eu2 71.0(3) 2_665 .
O28 Eu3 O11 Eu2 -70.1(3) . .
O17 Eu3 O11 Eu2 148.5(3) . .
O27 Eu3 O11 Eu2 -143.5(3) . .
N11 Eu3 O11 Eu2 -4.8(4) . .
N9 Eu3 O11 Eu2 148.6(3) . .
O21 Eu3 O11 Eu2 -0.7(2) . .
O8 Eu2 O11 C15 -87.2(6) 1_455 .
O22 Eu2 O11 C15 -107.3(6) 2_565 .
O26 Eu2 O11 C15 79.2(6) . .
O21 Eu2 O11 C15 171.1(7) . .
O15 Eu2 O11 C15 124.1(6) . .
N8 Eu2 O11 C15 24.4(8) . .
N6 Eu2 O11 C15 -1.3(6) . .
O8 Eu2 O11 Eu3 102.6(3) 1_455 .
O22 Eu2 O11 Eu3 82.4(4) 2_565 .
O26 Eu2 O11 Eu3 -91.1(3) . .
O21 Eu2 O11 Eu3 0.8(2) . .
O15 Eu2 O11 Eu3 -46.1(4) . .
N8 Eu2 O11 Eu3 -145.8(3) . .
N6 Eu2 O11 Eu3 -171.6(3) . .
O11 C15 O12 Eu1 82.3(12) . .
C14 C15 O12 Eu1 -99.0(10) . .
O2 Eu1 O12 C15 54.1(12) 2_756 .
O7 Eu1 O12 C15 -3.1(8) . .
O3 Eu1 O12 C15 -162.4(8) . .
O17 Eu1 O12 C15 -71.7(8) . .
O18 Eu1 O12 C15 -95.8(8) . .
N4 Eu1 O12 C15 61.3(8) . .
N2 Eu1 O12 C15 134.1(8) . .
C1 Eu1 O12 C15 108.1(9) 2_756 .
O14 C16 O13 Cu2 169.9(8) . .
C17 C16 O13 Cu2 -9.2(10) . .
N7 Cu2 O13 C16 5.3(7) . .
O9 Cu2 O13 C16 168.9(7) . .
O25 Cu2 O13 C16 -99.0(7) . .
O16 C20 O15 Eu2 173.0(7) . .
C19 C20 O15 Eu2 -3.4(12) . .
O8 Eu2 O15 C20 99.2(7) 1_455 .
O22 Eu2 O15 C20 76.1(7) 2_565 .
O26 Eu2 O15 C20 -91.1(7) . .
O21 Eu2 O15 C20 -177.7(7) . .
N8 Eu2 O15 C20 -5.3(7) . .
N6 Eu2 O15 C20 -40.4(8) . .
O11 Eu2 O15 C20 -135.5(7) . .
O15 C20 O16 Eu3 -108.1(10) . 2_665
C19 C20 O16 Eu3 68.1(15) . 2_665
O18 C21 O17 Eu3 -172.2(6) . .
C22 C21 O17 Eu3 9.0(10) . .
O18 C21 O17 Eu1 -7.6(9) . .
C22 C21 O17 Eu1 173.6(6) . .
O16 Eu3 O17 C21 -106.4(7) 2_665 .
O28 Eu3 O17 C21 93.4(7) . .
O11 Eu3 O17 C21 166.7(7) . .
O27 Eu3 O17 C21 72.8(6) . .
N11 Eu3 O17 C21 -42.7(7) . .
N9 Eu3 O17 C21 -13.2(6) . .
O21 Eu3 O17 C21 -148.2(6) . .
O16 Eu3 O17 Eu1 97.0(4) 2_665 .
O28 Eu3 O17 Eu1 -63.1(5) . .
O11 Eu3 O17 Eu1 10.2(4) . .
O27 Eu3 O17 Eu1 -83.8(4) . .
N11 Eu3 O17 Eu1 160.7(3) . .
N9 Eu3 O17 Eu1 -169.8(4) . .
O21 Eu3 O17 Eu1 55.3(5) . .
O12 Eu1 O17 C21 -149.5(5) . .
O2 Eu1 O17 C21 47.7(5) 2_756 .
O7 Eu1 O17 C21 115.2(5) . .
O3 Eu1 O17 C21 -56.4(5) . .
O18 Eu1 O17 C21 4.1(5) . .
N4 Eu1 O17 C21 146.8(5) . .
N2 Eu1 O17 C21 -83.2(7) . .
C1 Eu1 O17 C21 30.7(6) 2_756 .
O12 Eu1 O17 Eu3 11.3(3) . .
O2 Eu1 O17 Eu3 -151.5(3) 2_756 .
O7 Eu1 O17 Eu3 -84.0(4) . .
O3 Eu1 O17 Eu3 104.4(4) . .
O18 Eu1 O17 Eu3 164.9(5) . .
N4 Eu1 O17 Eu3 -52.4(5) . .
N2 Eu1 O17 Eu3 77.5(6) . .
C1 Eu1 O17 Eu3 -168.5(3) 2_756 .
O17 C21 O18 Eu1 7.4(8) . .
C22 C21 O18 Eu1 -174.0(8) . .
O12 Eu1 O18 C21 25.2(6) . .
O2 Eu1 O18 C21 -145.3(5) 2_756 .
O7 Eu1 O18 C21 -65.0(5) . .
O3 Eu1 O18 C21 106.2(5) . .
O17 Eu1 O18 C21 -4.2(5) . .
N4 Eu1 O18 C21 -103.7(6) . .
N2 Eu1 O18 C21 142.3(5) . .
C1 Eu1 O18 C21 -163.6(5) 2_756 .
O20 C25 O19 Cu3 175.4(7) . .
C24 C25 O19 Cu3 -8.1(9) . .
N10 Cu3 O19 C25 4.5(6) . .
O23 Cu3 O19 C25 177.9(6) . .
O22 C26 O21 Eu2 -1.9(12) . .
C27 C26 O21 Eu2 177.1(5) . .
O22 C26 O21 Eu3 164.3(6) . .
C27 C26 O21 Eu3 -16.7(10) . .
O8 Eu2 O21 C26 98.2(7) 1_455 .
O22 Eu2 O21 C26 27.0(7) 2_565 .
O26 Eu2 O21 C26 -120.4(7) . .
O15 Eu2 O21 C26 -45.1(7) . .
N8 Eu2 O21 C26 -57.3(9) . .
N6 Eu2 O21 C26 174.7(6) . .
O11 Eu2 O21 C26 165.9(7) . .
O8 Eu2 O21 Eu3 -68.4(3) 1_455 .
O22 Eu2 O21 Eu3 -139.6(2) 2_565 .
O26 Eu2 O21 Eu3 73.0(3) . .
O15 Eu2 O21 Eu3 148.2(3) . .
N8 Eu2 O21 Eu3 136.0(4) . .
N6 Eu2 O21 Eu3 8.1(4) . .
O11 Eu2 O21 Eu3 -0.8(2) . .
O16 Eu3 O21 C26 100.0(7) 2_665 .
O28 Eu3 O21 C26 -74.6(6) . .
O17 Eu3 O21 C26 143.2(6) . .
O11 Eu3 O21 C26 -166.7(7) . .
O27 Eu3 O21 C26 -102.1(7) . .
N11 Eu3 O21 C26 9.9(6) . .
N9 Eu3 O21 C26 37.0(8) . .
O16 Eu3 O21 Eu2 -92.4(3) 2_665 .
O28 Eu3 O21 Eu2 93.0(3) . .
O17 Eu3 O21 Eu2 -49.3(4) . .
O11 Eu3 O21 Eu2 0.8(2) . .
O27 Eu3 O21 Eu2 65.5(4) . .
N11 Eu3 O21 Eu2 177.5(4) . .
N9 Eu3 O21 Eu2 -155.4(3) . .
O21 C26 O22 Eu2 -102.1(13) . 2_565
C27 C26 O22 Eu2 78.9(15) . 2_565
O24 C30 O23 Cu3 177.1(7) . .
C29 C30 O23 Cu3 -2.2(10) . .
N12 Cu3 O23 C30 3.9(6) . .
O19 Cu3 O23 C30 -174.5(6) . .
O23 C30 O24 Eu4 5.4(14) . .
C29 C30 O24 Eu4 -175.3(6) . .
O10 Eu4 O24 C30 -177.5(8) 1_554 .
O31 Eu4 O24 C30 132.1(8) . .
O29 Eu4 O24 C30 -29.9(8) . .
O32 Eu4 O24 C30 -130.7(9) . .
O30 Eu4 O24 C30 57.0(8) . .
O4 Eu4 O24 C30 31.9(10) 2_655 .
O5 Eu4 O24 C30 -80.9(8) 1_554 .
Cu1 Eu4 O24 C30 -42.6(9) 1_554 .
